data_9002002
loop_
_publ_author_name
'Cruciani, G.'
'Gualtieri, A.'

_publ_section_title
;
 Dehydration dynamics of analcime by in situ synchrotron powder diffraction
 Sample at T = 921 K
;
_journal_name_full 'American Mineralogist'
_journal_page_first 112
_journal_page_last 119
_journal_volume 84
_journal_year 1999
_chemical_formula_sum 'Al1.9 Na1.86 O12 Si4.1'
_chemical_name_mineral Analcime
_space_group_IT_number 142
_symmetry_space_group_name_Hall '-I 4bd 2c'
_symmetry_space_group_name_H-M 'I 41/a c d :2'
_cell_angle_alpha 90
_cell_angle_beta 90
_cell_angle_gamma 90
_cell_formula_units_Z 8
_cell_length_a 13.6251
_cell_length_b 13.6251
_cell_length_c 13.5870
_cell_volume 2522.336
_database_code_amcsd 0002064
_diffrn_ambient_temperature 921
_exptl_crystal_density_diffrn 2.113
_cod_original_sg_symbol_H-M 'I 41/a c d'
_cod_original_formula_sum '(Si4.1 Al1.9) Na1.86 O12'
_cod_database_code 9002002

loop_
_space_group_symop_operation_xyz
x,y,z
1/2+x,1/2+y,1/2+z
1/4-y,3/4-x,3/4+z
3/4-y,1/4-x,1/4+z
1/4+y,3/4+x,3/4-z
3/4+y,1/4+x,1/4-z
1/4+y,3/4-x,1/4-z
3/4+y,1/4-x,3/4-z
1/4-y,3/4+x,1/4+z
3/4-y,1/4+x,3/4+z
1/2+x,-y,z
+x,1/2-y,1/2+z
1/2-x,y,-z
-x,1/2+y,1/2-z
1/2+x,y,1/2-z
+x,1/2+y,-z
1/2-x,-y,1/2+z
-x,1/2-y,+z
1/4+y,1/4+x,1/4+z
3/4+y,3/4+x,3/4+z
1/4-y,1/4-x,1/4-z
3/4-y,3/4-x,3/4-z
1/4-y,1/4+x,3/4-z
3/4-y,3/4+x,1/4-z
1/4+y,1/4-x,3/4+z
3/4+y,3/4-x,1/4+z
-x,y,1/2+z
1/2-x,1/2+y,+z
x,-y,1/2-z
1/2+x,1/2-y,-z
-x,-y,-z
1/2-x,1/2-y,1/2-z

loop_
_atom_site_label
_atom_site_fract_x
_atom_site_fract_y
_atom_site_fract_z
_atom_site_occupancy
_atom_site_U_iso_or_equiv
_atom_site_symmetry_multiplicity
_atom_site_Wyckoff_symbol
Si1 0.12220 0.16380 0.41330 0.57500 0.07000 32 g
Al1 0.12220 0.16380 0.41330 0.42500 0.07000 32 g
Si2 0.15950 0.40950 0.12500 0.90000 0.04700 16 f
Al2 0.15950 0.40950 0.12500 0.10000 0.04700 16 f
Na11 0.22280 0.10550 0.03010 0.23000 0.10400 32 g
Na12 0.16980 0.17360 0.06960 0.16000 0.10400 32 g
Na2 0.00000 0.25000 0.12500 0.10000 0.10400 8 g
Na3 -0.00500 0.07000 0.10000 0.05000 0.10400 32 g
O1 0.09840 0.37410 0.21940 1.00000 0.06600 32 g
O2 0.22250 0.11220 0.36620 1.00000 0.08500 32 g
O3 0.34910 0.22100 0.11000 1.00000 0.10600 32 g

loop_
_cod_related_entry_id
_cod_related_entry_database
_cod_related_entry_code
1 AMCSD 0002064
